data_7055262
loop_
_publ_author_name
'Zhu, Yan-Yu'
'Wang, Mei-Ling'
'Ma, Ming-Xue'
'Sun, Zhen-Gang'
'Jiao, Cheng-Qi'
'Ma, Chao'
'Li, Huan-Yu'

_publ_section_title
;
 Transition metal phosphonates with supramolecular structures: syntheses,
 structures, surface photovoltage and luminescence properties
;
_journal_issue 1
_journal_name_full 'New J. Chem.'
_journal_page_first 578
_journal_paper_doi 10.1039/C5NJ02417J
_journal_volume 40
_journal_year 2016
_chemical_formula_sum 'C24 H20 N2 O6 P2 Zn'
_chemical_formula_weight 559.75
_space_group_crystal_system triclinic
_space_group_IT_number 2
_space_group_name_Hall '-P 1'
_space_group_name_H-M_alt 'P -1'
_symmetry_space_group_name_Hall '-P 1'
_symmetry_space_group_name_H-M 'P -1'
_atom_sites_solution_hydrogens geom
_audit_creation_method SHELXL-2014/7
_audit_update_record
;
2015-10-30 deposited with the CCDC.
2015-11-12 downloaded from the CCDC.
;
_cell_angle_alpha 105.5630(10)
_cell_angle_beta 114.9730(10)
_cell_angle_gamma 103.1950(10)
_cell_formula_units_Z 2
_cell_length_a 11.1636(6)
_cell_length_b 11.3733(6)
_cell_length_c 11.8809(6)
_cell_measurement_reflns_used 4230
_cell_measurement_temperature 293(2)
_cell_measurement_theta_max 30.24
_cell_measurement_theta_min 2.19
_cell_volume 1212.38(11)
_computing_cell_refinement 'Bruker SMART'
_computing_data_collection 'Bruker SMART'
_computing_data_reduction 'Bruker SAINT'
_computing_molecular_graphics 'Bruker SHELXTL'
_computing_publication_material 'Bruker SHELXTL'
_computing_structure_refinement 'SHELXL-2014/7 (Sheldrick, 2014)'
_computing_structure_solution 'SHELXL-2014/7 (Sheldrick, 2014)'
_diffrn_ambient_temperature 293(2)
_diffrn_measured_fraction_theta_full 0.991
_diffrn_measured_fraction_theta_max 0.984
_diffrn_measurement_device_type 'CCD area detector'
_diffrn_measurement_method 'phi and omega scans'
_diffrn_radiation_type MoK\a
_diffrn_radiation_wavelength 0.71073
_diffrn_reflns_av_R_equivalents 0.0131
_diffrn_reflns_av_unetI/netI 0.0249
_diffrn_reflns_laue_measured_fraction_full 0.991
_diffrn_reflns_laue_measured_fraction_max 0.984
_diffrn_reflns_limit_h_max 14
_diffrn_reflns_limit_h_min -13
_diffrn_reflns_limit_k_max 13
_diffrn_reflns_limit_k_min -14
_diffrn_reflns_limit_l_max 14
_diffrn_reflns_limit_l_min -12
_diffrn_reflns_number 7011
_diffrn_reflns_point_group_measured_fraction_full 0.991
_diffrn_reflns_point_group_measured_fraction_max 0.984
_diffrn_reflns_theta_full 25.242
_diffrn_reflns_theta_max 26.499
_diffrn_reflns_theta_min 2.020
_diffrn_source 'fine-focus sealed tube'
_exptl_absorpt_coefficient_mu 1.188
_exptl_absorpt_correction_type none
_exptl_crystal_colour colorless
_exptl_crystal_density_diffrn 1.533
_exptl_crystal_density_method 'not measured'
_exptl_crystal_description block
_exptl_crystal_F_000 572
_exptl_crystal_size_max 0.120
_exptl_crystal_size_mid 0.090
_exptl_crystal_size_min 0.030
_refine_diff_density_max 0.340
_refine_diff_density_min -0.360
_refine_diff_density_rms 0.065
_refine_ls_extinction_method none
_refine_ls_goodness_of_fit_ref 1.042
_refine_ls_hydrogen_treatment constr
_refine_ls_matrix_type full
_refine_ls_number_parameters 317
_refine_ls_number_reflns 4955
_refine_ls_number_restraints 0
_refine_ls_restrained_S_all 1.042
_refine_ls_R_factor_all 0.0319
_refine_ls_R_factor_gt 0.0266
_refine_ls_shift/su_max 0.006
_refine_ls_shift/su_mean 0.000
_refine_ls_structure_factor_coef Fsqd
_refine_ls_weighting_details 'w=1/[\s^2^(Fo^2^)+(0.0339P)^2^+0.5776P] where P=(Fo^2^+2Fc^2^)/3'
_refine_ls_weighting_scheme calc
_refine_ls_wR_factor_gt 0.0666
_refine_ls_wR_factor_ref 0.0698
_reflns_Friedel_coverage 0.000
_reflns_number_gt 4419
_reflns_number_total 4955
_reflns_threshold_expression 'I > 2\s(I)'
_cod_data_source_file c5nj02417j2.cif
_cod_data_source_block szg226
_cod_database_code 7055262
_shelx_shelxl_version_number 2014/7
_shelx_space_group_comment
;
The symmetry employed for this shelxl refinement is uniquely defined
by the following loop, which should always be used as a source of
symmetry information in preference to the above space-group names.
They are only intended as comments.
;
_shelx_estimated_absorpt_t_min 0.871
_shelx_estimated_absorpt_t_max 0.965

loop_
_space_group_symop_operation_xyz
'x, y, z'
'-x, -y, -z'

loop_
_atom_site_label
_atom_site_type_symbol
_atom_site_fract_x
_atom_site_fract_y
_atom_site_fract_z
_atom_site_U_iso_or_equiv
_atom_site_adp_type
_atom_site_occupancy
_atom_site_site_symmetry_order
_atom_site_calc_flag
_atom_site_refinement_flags_posn
_atom_site_refinement_flags_adp
Zn1 Zn 0.04751(2) 0.14635(2) 0.19581(2) 0.02164(7) Uani 1 1 d . .
P1 P 0.05925(5) 0.41701(5) 0.15066(5) 0.02345(11) Uani 1 1 d . .
P2 P -0.20307(5) -0.14156(5) -0.01600(5) 0.02234(11) Uani 1 1 d . .
O1 O -0.00207(14) 0.30450(13) 0.17939(14) 0.0285(3) Uani 1 1 d . .
O2 O 0.05964(17) 0.38238(14) 0.01915(14) 0.0358(3) Uani 1 1 d . .
O3 O -0.02874(16) 0.50728(14) 0.15307(15) 0.0332(3) Uani 1 1 d . .
H3 H -0.0373 0.5375 0.0960 0.040 Uiso 1 1 calc R U
O4 O -0.14391(14) 0.00638(13) 0.06321(14) 0.0328(3) Uani 1 1 d . .
O5 O -0.13093(15) -0.20593(14) 0.08061(13) 0.0316(3) Uani 1 1 d . .
H5A H -0.1100 -0.2644 0.0401 0.038 Uiso 1 1 d R U
O6 O -0.19171(14) -0.18638(14) -0.14066(13) 0.0295(3) Uani 1 1 d . .
N1 N 0.06543(18) 0.19727(16) 0.38946(16) 0.0307(4) Uani 1 1 d . .
N2 N 0.16097(17) 0.02850(16) 0.28382(17) 0.0304(4) Uani 1 1 d . .
C1 C 0.2399(2) 0.51833(19) 0.2913(2) 0.0341(4) Uani 1 1 d . .
C2 C 0.2726(3) 0.5435(2) 0.4238(2) 0.0512(6) Uani 1 1 d . .
H2B H 0.2007 0.5076 0.4396 0.061 Uiso 1 1 calc R U
C3 C 0.4114(4) 0.6215(3) 0.5336(3) 0.0726(10) Uani 1 1 d . .
H3B H 0.4318 0.6373 0.6220 0.087 Uiso 1 1 calc R U
C4 C 0.5168(3) 0.6746(3) 0.5119(4) 0.0818(11) Uani 1 1 d . .
H4A H 0.6096 0.7264 0.5854 0.098 Uiso 1 1 calc R U
C5 C 0.4873(3) 0.6523(3) 0.3831(5) 0.0835(11) Uani 1 1 d . .
H5B H 0.5603 0.6896 0.3692 0.100 Uiso 1 1 calc R U
C6 C 0.3488(3) 0.5741(3) 0.2711(3) 0.0564(7) Uani 1 1 d . .
H6B H 0.3299 0.5595 0.1833 0.068 Uiso 1 1 calc R U
C7 C -0.3894(2) -0.2059(2) -0.0659(2) 0.0306(4) Uani 1 1 d . .
C8 C -0.4511(3) -0.3286(3) -0.0709(3) 0.0637(8) Uani 1 1 d . .
H8A H -0.3967 -0.3788 -0.0496 0.076 Uiso 1 1 calc R U
C9 C -0.5947(4) -0.3772(4) -0.1076(4) 0.0910(12) Uani 1 1 d . .
H9A H -0.6353 -0.4594 -0.1097 0.109 Uiso 1 1 calc R U
C10 C -0.6759(3) -0.3060(4) -0.1404(4) 0.0810(10) Uani 1 1 d . .
H10A H -0.7720 -0.3399 -0.1661 0.097 Uiso 1 1 calc R U
C11 C -0.6171(3) -0.1857(4) -0.1359(4) 0.0775(10) Uani 1 1 d . .
H11A H -0.6724 -0.1361 -0.1569 0.093 Uiso 1 1 calc R U
C12 C -0.4740(3) -0.1358(3) -0.0999(3) 0.0558(7) Uani 1 1 d . .
H12A H -0.4350 -0.0537 -0.0988 0.067 Uiso 1 1 calc R U
C13 C 0.0155(3) 0.2799(2) 0.4394(2) 0.0412(5) Uani 1 1 d . .
H13A H -0.0309 0.3207 0.3869 0.049 Uiso 1 1 calc R U
C14 C 0.0298(3) 0.3079(3) 0.5676(3) 0.0553(7) Uani 1 1 d . .
H14A H -0.0057 0.3669 0.5998 0.066 Uiso 1 1 calc R U
C15 C 0.0964(3) 0.2479(3) 0.6448(3) 0.0602(8) Uani 1 1 d . .
H15A H 0.1063 0.2653 0.7300 0.072 Uiso 1 1 calc R U
C16 C 0.1501(3) 0.1593(3) 0.5952(2) 0.0480(6) Uani 1 1 d . .
C17 C 0.1310(2) 0.1368(2) 0.4655(2) 0.0336(4) Uani 1 1 d . .
C18 C 0.2229(3) 0.0918(3) 0.6692(3) 0.0668(8) Uani 1 1 d . .
H18A H 0.2358 0.1058 0.7551 0.080 Uiso 1 1 calc R U
C19 C 0.2726(3) 0.0089(4) 0.6167(3) 0.0709(9) Uani 1 1 d . .
H19A H 0.3202 -0.0325 0.6675 0.085 Uiso 1 1 calc R U
C20 C 0.2541(3) -0.0172(3) 0.4847(3) 0.0482(6) Uani 1 1 d . .
C21 C 0.1829(2) 0.0463(2) 0.4087(2) 0.0334(4) Uani 1 1 d . .
C22 C 0.3025(3) -0.1041(3) 0.4225(3) 0.0615(8) Uani 1 1 d . .
H22A H 0.3505 -0.1488 0.4681 0.074 Uiso 1 1 calc R U
C23 C 0.2786(3) -0.1220(3) 0.2961(3) 0.0576(7) Uani 1 1 d . .
H23A H 0.3095 -0.1795 0.2544 0.069 Uiso 1 1 calc R U
C24 C 0.2075(2) -0.0539(2) 0.2289(2) 0.0413(5) Uani 1 1 d . .
H24A H 0.1921 -0.0668 0.1425 0.050 Uiso 1 1 calc R U

loop_
_atom_site_aniso_label
_atom_site_aniso_U_11
_atom_site_aniso_U_22
_atom_site_aniso_U_33
_atom_site_aniso_U_23
_atom_site_aniso_U_13
_atom_site_aniso_U_12
Zn1 0.02368(11) 0.02388(11) 0.02019(11) 0.01075(8) 0.01281(9) 0.00896(8)
P1 0.0296(2) 0.0233(2) 0.0267(2) 0.01397(19) 0.0178(2) 0.01434(19)
P2 0.0218(2) 0.0239(2) 0.0243(2) 0.01058(19) 0.01395(19) 0.00887(18)
O1 0.0305(7) 0.0269(7) 0.0362(7) 0.0182(6) 0.0202(6) 0.0127(6)
O2 0.0611(10) 0.0393(8) 0.0346(8) 0.0250(7) 0.0332(7) 0.0356(8)
O3 0.0466(8) 0.0395(8) 0.0390(8) 0.0260(7) 0.0303(7) 0.0301(7)
O4 0.0253(7) 0.0256(7) 0.0375(8) 0.0093(6) 0.0113(6) 0.0081(6)
O5 0.0440(8) 0.0366(8) 0.0271(7) 0.0166(6) 0.0224(6) 0.0245(7)
O6 0.0296(7) 0.0382(8) 0.0296(7) 0.0178(6) 0.0201(6) 0.0135(6)
N1 0.0365(9) 0.0313(9) 0.0254(8) 0.0135(7) 0.0181(7) 0.0090(7)
N2 0.0279(8) 0.0328(9) 0.0311(9) 0.0179(7) 0.0136(7) 0.0103(7)
C1 0.0322(10) 0.0240(10) 0.0449(12) 0.0152(9) 0.0181(9) 0.0116(8)
C2 0.0499(14) 0.0433(14) 0.0403(13) 0.0167(11) 0.0120(11) 0.0088(11)
C3 0.068(2) 0.0479(16) 0.0498(17) 0.0150(13) -0.0022(14) 0.0096(15)
C4 0.0418(16) 0.0495(17) 0.093(3) 0.0167(18) -0.0017(17) 0.0059(13)
C5 0.0386(16) 0.061(2) 0.125(3) 0.025(2) 0.0365(19) 0.0027(14)
C6 0.0428(14) 0.0453(14) 0.0761(19) 0.0181(13) 0.0349(14) 0.0091(11)
C7 0.0267(10) 0.0336(10) 0.0314(10) 0.0091(8) 0.0196(8) 0.0077(8)
C8 0.0430(14) 0.0533(16) 0.098(2) 0.0394(16) 0.0375(15) 0.0113(12)
C9 0.0516(19) 0.081(2) 0.133(3) 0.057(2) 0.047(2) -0.0002(17)
C10 0.0355(15) 0.109(3) 0.096(3) 0.043(2) 0.0385(16) 0.0136(17)
C11 0.0386(15) 0.100(3) 0.101(3) 0.043(2) 0.0357(16) 0.0356(17)
C12 0.0350(13) 0.0602(16) 0.0798(19) 0.0353(15) 0.0298(13) 0.0231(12)
C13 0.0534(14) 0.0428(13) 0.0393(12) 0.0187(10) 0.0324(11) 0.0190(11)
C14 0.0732(18) 0.0561(16) 0.0467(14) 0.0159(12) 0.0443(14) 0.0217(14)
C15 0.0764(19) 0.0731(19) 0.0330(13) 0.0187(13) 0.0376(14) 0.0171(15)
C16 0.0516(14) 0.0580(15) 0.0292(11) 0.0228(11) 0.0201(11) 0.0087(12)
C17 0.0336(10) 0.0372(11) 0.0250(10) 0.0167(9) 0.0136(8) 0.0045(9)
C18 0.078(2) 0.091(2) 0.0403(14) 0.0446(16) 0.0297(15) 0.0296(18)
C19 0.072(2) 0.098(2) 0.0600(18) 0.0637(19) 0.0277(16) 0.0352(18)
C20 0.0446(13) 0.0561(15) 0.0494(14) 0.0385(12) 0.0187(11) 0.0195(12)
C21 0.0280(10) 0.0375(11) 0.0313(10) 0.0222(9) 0.0110(8) 0.0062(8)
C22 0.0602(17) 0.0661(18) 0.076(2) 0.0532(16) 0.0295(15) 0.0362(15)
C23 0.0623(17) 0.0579(16) 0.077(2) 0.0414(15) 0.0397(15) 0.0405(14)
C24 0.0444(13) 0.0414(12) 0.0459(13) 0.0227(10) 0.0247(11) 0.0209(10)

loop_
_atom_type_symbol
_atom_type_description
_atom_type_scat_dispersion_real
_atom_type_scat_dispersion_imag
_atom_type_scat_source
C C 0.0033 0.0016 'International Tables Vol C Tables 4.2.6.8 and 6.1.1.4'
H H 0.0000 0.0000 'International Tables Vol C Tables 4.2.6.8 and 6.1.1.4'
N N 0.0061 0.0033 'International Tables Vol C Tables 4.2.6.8 and 6.1.1.4'
O O 0.0106 0.0060 'International Tables Vol C Tables 4.2.6.8 and 6.1.1.4'
P P 0.1023 0.0942 'International Tables Vol C Tables 4.2.6.8 and 6.1.1.4'
Zn Zn 0.2839 1.4301 'International Tables Vol C Tables 4.2.6.8 and 6.1.1.4'

loop_
_geom_angle_atom_site_label_1
_geom_angle_atom_site_label_2
_geom_angle_atom_site_label_3
_geom_angle
_geom_angle_site_symmetry_1
_geom_angle_site_symmetry_3
O4 Zn1 O6 119.78(6) . 2
O4 Zn1 O1 98.14(6) . .
O6 Zn1 O1 93.24(5) 2 .
O4 Zn1 N1 106.51(6) . .
O6 Zn1 N1 132.37(6) 2 .
O1 Zn1 N1 90.70(6) . .
O4 Zn1 N2 99.93(6) . .
O6 Zn1 N2 85.03(6) 2 .
O1 Zn1 N2 160.08(6) . .
N1 Zn1 N2 76.19(6) . .
O1 P1 O2 117.50(8) . .
O1 P1 O3 107.00(8) . .
O2 P1 O3 108.57(7) . .
O1 P1 C1 108.42(9) . .
O2 P1 C1 109.10(10) . .
O3 P1 C1 105.62(9) . .
O6 P2 O4 115.66(8) . .
O6 P2 O5 109.99(7) . .
O4 P2 O5 109.66(8) . .
O6 P2 C7 108.87(8) . .
O4 P2 C7 107.34(9) . .
O5 P2 C7 104.72(9) . .
P1 O1 Zn1 132.92(8) . .
P1 O3 H3 109.5 . .
P2 O4 Zn1 135.60(8) . .
P2 O5 H5A 109.5 . .
P2 O6 Zn1 139.00(9) . 2
C13 N1 C17 118.29(18) . .
C13 N1 Zn1 125.71(15) . .
C17 N1 Zn1 115.98(14) . .
C24 N2 C21 118.53(18) . .
C24 N2 Zn1 128.11(14) . .
C21 N2 Zn1 113.36(14) . .
C6 C1 C2 118.2(2) . .
C6 C1 P1 121.57(19) . .
C2 C1 P1 120.20(17) . .
C1 C2 C3 121.0(3) . .
C1 C2 H2B 119.5 . .
C3 C2 H2B 119.5 . .
C4 C3 C2 120.0(3) . .
C4 C3 H3B 120.0 . .
C2 C3 H3B 120.0 . .
C3 C4 C5 120.1(3) . .
C3 C4 H4A 119.9 . .
C5 C4 H4A 119.9 . .
C4 C5 C6 121.0(3) . .
C4 C5 H5B 119.5 . .
C6 C5 H5B 119.5 . .
C1 C6 C5 119.7(3) . .
C1 C6 H6B 120.2 . .
C5 C6 H6B 120.2 . .
C12 C7 C8 118.1(2) . .
C12 C7 P2 121.67(17) . .
C8 C7 P2 120.23(18) . .
C7 C8 C9 120.1(3) . .
C7 C8 H8A 120.0 . .
C9 C8 H8A 120.0 . .
C10 C9 C8 120.7(3) . .
C10 C9 H9A 119.7 . .
C8 C9 H9A 119.7 . .
C11 C10 C9 119.9(3) . .
C11 C10 H10A 120.0 . .
C9 C10 H10A 120.0 . .
C10 C11 C12 120.1(3) . .
C10 C11 H11A 119.9 . .
C12 C11 H11A 119.9 . .
C7 C12 C11 121.0(3) . .
C7 C12 H12A 119.5 . .
C11 C12 H12A 119.5 . .
N1 C13 C14 122.7(2) . .
N1 C13 H13A 118.7 . .
C14 C13 H13A 118.7 . .
C15 C14 C13 119.2(2) . .
C15 C14 H14A 120.4 . .
C13 C14 H14A 120.4 . .
C14 C15 C16 119.8(2) . .
C14 C15 H15A 120.1 . .
C16 C15 H15A 120.1 . .
C17 C16 C15 117.2(2) . .
C17 C16 C18 118.7(2) . .
C15 C16 C18 124.0(2) . .
N1 C17 C16 122.8(2) . .
N1 C17 C21 117.36(17) . .
C16 C17 C21 119.9(2) . .
C19 C18 C16 121.2(2) . .
C19 C18 H18A 119.4 . .
C16 C18 H18A 119.4 . .
C18 C19 C20 121.6(3) . .
C18 C19 H19A 119.2 . .
C20 C19 H19A 119.2 . .
C21 C20 C22 116.4(2) . .
C21 C20 C19 118.9(3) . .
C22 C20 C19 124.7(2) . .
N2 C21 C20 123.3(2) . .
N2 C21 C17 117.10(18) . .
C20 C21 C17 119.6(2) . .
C23 C22 C20 119.7(2) . .
C23 C22 H22A 120.1 . .
C20 C22 H22A 120.1 . .
C22 C23 C24 119.7(3) . .
C22 C23 H23A 120.1 . .
C24 C23 H23A 120.1 . .
N2 C24 C23 122.4(2) . .
N2 C24 H24A 118.8 . .
C23 C24 H24A 118.8 . .

loop_
_geom_bond_atom_site_label_1
_geom_bond_atom_site_label_2
_geom_bond_distance
_geom_bond_site_symmetry_2
Zn1 O4 1.9599(13) .
Zn1 O6 1.9860(13) 2
Zn1 O1 2.0326(13) .
Zn1 N1 2.1241(16) .
Zn1 N2 2.2143(16) .
P1 O1 1.5014(13) .
P1 O2 1.5076(14) .
P1 O3 1.5774(13) .
P1 C1 1.802(2) .
P2 O6 1.5009(13) .
P2 O4 1.5070(14) .
P2 O5 1.5625(13) .
P2 C7 1.8015(19) .
O3 H3 0.8200 .
O5 H5A 0.8500 .
O6 Zn1 1.9859(13) 2
N1 C13 1.328(3) .
N1 C17 1.353(3) .
N2 C24 1.324(3) .
N2 C21 1.346(3) .
C1 C6 1.384(3) .
C1 C2 1.385(3) .
C2 C3 1.391(4) .
C2 H2B 0.9300 .
C3 C4 1.352(5) .
C3 H3B 0.9300 .
C4 C5 1.357(5) .
C4 H4A 0.9300 .
C5 C6 1.397(4) .
C5 H5B 0.9300 .
C6 H6B 0.9300 .
C7 C12 1.372(3) .
C7 C8 1.382(3) .
C8 C9 1.394(4) .
C8 H8A 0.9300 .
C9 C10 1.355(5) .
C9 H9A 0.9300 .
C10 C11 1.352(5) .
C10 H10A 0.9300 .
C11 C12 1.391(4) .
C11 H11A 0.9300 .
C12 H12A 0.9300 .
C13 C14 1.400(3) .
C13 H13A 0.9300 .
C14 C15 1.361(4) .
C14 H14A 0.9300 .
C15 C16 1.405(4) .
C15 H15A 0.9300 .
C16 C17 1.404(3) .
C16 C18 1.437(4) .
C17 C21 1.442(3) .
C18 C19 1.343(5) .
C18 H18A 0.9300 .
C19 C20 1.428(4) .
C19 H19A 0.9300 .
C20 C21 1.406(3) .
C20 C22 1.415(4) .
C22 C23 1.357(4) .
C22 H22A 0.9300 .
C23 C24 1.395(3) .
C23 H23A 0.9300 .
C24 H24A 0.9300 .
